data_4317296
loop_
_publ_author_name
'M. Menelaou'
'A. Konstantopai'
'N. Lalioti'
'C. P. Raptopoulou'
'V. Psycharis'
'A. Terzis'
'C. Mateescu'
'K. Tsarhopoulos'
'P. Rigas'
'A. Salifoglou'

_publ_section_title
;
 Hydrothermal Synthesis and Characterization of 2D M(II)-Quinate (M =
 Co,Zn) Metal-Organic Lattice Assemblies: Solid-State Solution Structure
 Correlation in M(II)-Hydroxycarboxylate Systems
;
_journal_name_full 'Inorganic Chemistry'
_journal_page_first 11449
_journal_page_last 11462
_journal_paper_doi 10.1021/ic1013945
_journal_volume 49
_journal_year 2010
_chemical_formula_sum 'C42 H68 O37 Zn3'
_chemical_formula_weight 1361.07
_chemical_name_systematic
;
 ?
;
_space_group_IT_number 4
_symmetry_cell_setting monoclinic
_symmetry_space_group_name_Hall 'P 2yb'
_symmetry_space_group_name_H-M 'P 1 21 1'
_atom_sites_solution_hydrogens geom
_atom_sites_solution_primary direct
_atom_sites_solution_secondary difmap
_audit_creation_method SHELXL-97
_cell_angle_alpha 90.00
_cell_angle_beta 93.0360(10)
_cell_angle_gamma 90.00
_cell_formula_units_Z 2
_cell_length_a 5.70950(10)
_cell_length_b 32.3254(6)
_cell_length_c 13.2471(2)
_cell_measurement_temperature 293(2)
_cell_volume 2441.48(7)
_computing_cell_refinement 'CrystalClear, Rigaku MSC, 2005'
_computing_data_collection 'CrystalClear, Rigaku MSC, 2005'
_computing_data_reduction 'CrystalClear, Rigaku MSC, 2005'
_computing_structure_refinement 'SHELXL-97 (Sheldrick, 1997)'
_computing_structure_solution 'SHELXS-97 (Sheldrick, 1997)'
_diffrn_ambient_temperature 293(2)
_diffrn_measured_fraction_theta_full 0.974
_diffrn_measured_fraction_theta_max 0.974
_diffrn_measurement_device_type 'Rigaku R-AXIS SPIDER IPDS'
_diffrn_measurement_method '\q scans'
_diffrn_radiation_monochromator graphite
_diffrn_radiation_source 'fine-focus sealed tube'
_diffrn_radiation_type CuK\a
_diffrn_radiation_wavelength 1.54187
_diffrn_reflns_av_R_equivalents 0.1610
_diffrn_reflns_av_sigmaI/netI 0.1254
_diffrn_reflns_limit_h_max 5
_diffrn_reflns_limit_h_min -6
_diffrn_reflns_limit_k_max 38
_diffrn_reflns_limit_k_min -38
_diffrn_reflns_limit_l_max 15
_diffrn_reflns_limit_l_min -15
_diffrn_reflns_number 32836
_diffrn_reflns_theta_full 65.00
_diffrn_reflns_theta_max 65.00
_diffrn_reflns_theta_min 6.69
_exptl_absorpt_coefficient_mu 2.780
_exptl_absorpt_correction_T_max 1.000
_exptl_absorpt_correction_T_min 0.566
_exptl_absorpt_correction_type empirical
_exptl_absorpt_process_details 'CrystalClear, Rigaku MSC, 2005'
_exptl_crystal_colour colorless
_exptl_crystal_density_diffrn 1.851
_exptl_crystal_density_method 'not measured'
_exptl_crystal_description parall
_exptl_crystal_F_000 1412
_exptl_crystal_size_max 0.50
_exptl_crystal_size_mid 0.35
_exptl_crystal_size_min 0.30
_refine_diff_density_max 1.372
_refine_diff_density_min -0.918
_refine_diff_density_rms 0.144
_refine_ls_abs_structure_details 'Flack H D (1983), Acta Cryst. A39, 876-881'
_refine_ls_abs_structure_Flack 0.00(3)
_refine_ls_extinction_method none
_refine_ls_goodness_of_fit_ref 1.055
_refine_ls_hydrogen_treatment constr
_refine_ls_matrix_type full
_refine_ls_number_parameters 750
_refine_ls_number_reflns 7911
_refine_ls_number_restraints 0
_refine_ls_restrained_S_all 1.055
_refine_ls_R_factor_all 0.0679
_refine_ls_R_factor_gt 0.0655
_refine_ls_shift/su_max 0.003
_refine_ls_shift/su_mean 0.000
_refine_ls_structure_factor_coef Fsqd
_refine_ls_weighting_details 'calc w=1/[\s^2^(Fo^2^)+(0.0725P)^2^+0.0000P] where P=(Fo^2^+2Fc^2^)/3'
_refine_ls_weighting_scheme calc
_refine_ls_wR_factor_gt 0.1554
_refine_ls_wR_factor_ref 0.1577
_reflns_number_gt 7286
_reflns_number_total 7911
_reflns_threshold_expression >2sigma(I)
_cod_data_source_file ic1013945_si_003.cif
_cod_data_source_block salzn153
_cod_database_code 4317296

loop_
_symmetry_equiv_pos_as_xyz
'x, y, z'
'-x, y+1/2, -z'

loop_
_atom_site_label
_atom_site_type_symbol
_atom_site_fract_x
_atom_site_fract_y
_atom_site_fract_z
_atom_site_U_iso_or_equiv
_atom_site_adp_type
_atom_site_occupancy
_atom_site_symmetry_multiplicity
_atom_site_calc_flag
_atom_site_refinement_flags
_atom_site_disorder_assembly
_atom_site_disorder_group
Zn1 Zn 0.76432(15) 0.2381 0.26072(5) 0.0179(2) Uani 1 1 d . . .
Zn2 Zn 0.45057(16) 0.07100(3) 0.27502(6) 0.0162(2) Uani 1 1 d . . .
Zn3 Zn 0.11920(14) -0.09001(3) 0.29123(5) 0.0167(2) Uani 1 1 d . . .
C1 C 1.2374(11) 0.24815(16) 0.1976(4) 0.0150(13) Uani 1 1 d . . .
C2 C 1.1034(10) 0.24616(16) 0.0927(4) 0.0132(12) Uani 1 1 d . . .
C3 C 1.1108(12) 0.28802(16) 0.0397(4) 0.0171(14) Uani 1 1 d . . .
H3A H 1.2727 0.2966 0.0354 0.022 Uiso 1 1 calc R . .
H3B H 1.0317 0.3085 0.0792 0.022 Uiso 1 1 calc R . .
C4 C 0.9928(12) 0.28604(18) -0.0670(4) 0.0208(14) Uani 1 1 d . . .
H4 H 1.0127 0.3127 -0.1008 0.027 Uiso 1 1 calc R . .
C5 C 1.0991(12) 0.25174(18) -0.1296(4) 0.0197(14) Uani 1 1 d . . .
H5 H 1.2631 0.2588 -0.1398 0.026 Uiso 1 1 calc R . .
C6 C 1.0926(11) 0.21014(17) -0.0771(4) 0.0173(14) Uani 1 1 d . . .
H6 H 0.9281 0.2027 -0.0695 0.023 Uiso 1 1 calc R . .
C7 C 1.2141(11) 0.21254(16) 0.0278(4) 0.0160(13) Uani 1 1 d . . .
H7A H 1.3790 0.2187 0.0217 0.021 Uiso 1 1 calc R . .
H7B H 1.2025 0.1859 0.0611 0.021 Uiso 1 1 calc R . .
O1 O 1.1197(7) 0.24183(14) 0.2748(3) 0.0256(10) Uani 1 1 d . . .
O2 O 1.4494(8) 0.25551(13) 0.1962(3) 0.0224(10) Uani 1 1 d . . .
O3 O 0.8648(7) 0.23587(12) 0.1099(3) 0.0207(9) Uani 1 1 d . . .
H3O H 0.8542 0.2109 0.1198 0.027 Uiso 1 1 calc R . .
O4 O 0.7477(8) 0.27866(15) -0.0561(4) 0.0310(11) Uani 1 1 d . . .
H4O H 0.7311 0.2628 -0.0087 0.040 Uiso 1 1 calc R . .
O5 O 0.9781(8) 0.24830(14) -0.2262(3) 0.0259(11) Uani 1 1 d . . .
H5O H 0.9455 0.2240 -0.2375 0.034 Uiso 1 1 calc R . .
O6 O 1.1953(8) 0.17915(12) -0.1381(3) 0.0237(10) Uani 1 1 d . . .
H6O H 1.2534 0.1610 -0.1016 0.031 Uiso 1 1 calc R . .
C11 C 0.5779(11) 0.16170(17) 0.3355(4) 0.0154(13) Uani 1 1 d . . .
C12 C 0.6098(10) 0.18619(15) 0.4362(4) 0.0131(12) Uani 1 1 d . . .
C13 C 0.3782(11) 0.19511(18) 0.4793(4) 0.0194(14) Uani 1 1 d . . .
H13A H 0.2907 0.1695 0.4844 0.025 Uiso 1 1 calc R . .
H13B H 0.2886 0.2135 0.4343 0.025 Uiso 1 1 calc R . .
C14 C 0.4097(11) 0.21511(16) 0.5844(4) 0.0166(13) Uani 1 1 d . . .
H14 H 0.2553 0.2196 0.6116 0.022 Uiso 1 1 calc R . .
C15 C 0.5543(11) 0.18694(16) 0.6555(4) 0.0157(13) Uani 1 1 d . . .
H15 H 0.4733 0.1603 0.6580 0.020 Uiso 1 1 calc R . .
C16 C 0.7925(11) 0.17943(16) 0.6158(4) 0.0156(13) Uani 1 1 d . . .
H16 H 0.8751 0.2059 0.6111 0.020 Uiso 1 1 calc R . .
C17 C 0.7644(11) 0.15969(16) 0.5095(4) 0.0167(13) Uani 1 1 d . . .
H17A H 0.9179 0.1563 0.4825 0.022 Uiso 1 1 calc R . .
H17B H 0.6949 0.1325 0.5150 0.022 Uiso 1 1 calc R . .
O11 O 0.4727(8) 0.12942(12) 0.3413(3) 0.0263(11) Uani 1 1 d . . .
O12 O 0.6642(8) 0.17791(12) 0.2580(3) 0.0258(11) Uani 1 1 d . . .
O13 O 0.7336(8) 0.22440(11) 0.4163(3) 0.0205(10) Uani 1 1 d . . .
H13O H 0.6451 0.2441 0.4225 0.027 Uiso 1 1 calc R . .
O14 O 0.5256(8) 0.25375(12) 0.5764(3) 0.0286(11) Uani 1 1 d . . .
H14O H 0.6661 0.2498 0.5705 0.037 Uiso 1 1 calc R . .
O15 O 0.5722(9) 0.20342(13) 0.7562(3) 0.0271(11) Uani 1 1 d . . .
H15O H 0.5621 0.1845 0.7971 0.035 Uiso 1 1 calc R . .
O16 O 0.9305(8) 0.15187(12) 0.6793(3) 0.0205(10) Uani 1 1 d . . .
H16O H 0.8544 0.1310 0.6899 0.027 Uiso 1 1 calc R . .
C21 C 0.9272(12) 0.07902(17) 0.2045(4) 0.0167(14) Uani 1 1 d . . .
C22 C 0.7814(10) 0.07965(16) 0.1021(4) 0.0133(12) Uani 1 1 d . . .
C23 C 0.7835(11) 0.12245(17) 0.0540(4) 0.0155(13) Uani 1 1 d . . .
H23A H 0.9444 0.1315 0.0487 0.020 Uiso 1 1 calc R . .
H23B H 0.7063 0.1420 0.0968 0.020 Uiso 1 1 calc R . .
C24 C 0.6589(11) 0.12230(18) -0.0514(5) 0.0216(15) Uani 1 1 d . . .
H24 H 0.6710 0.1498 -0.0817 0.028 Uiso 1 1 calc R . .
C25 C 0.7725(12) 0.09054(18) -0.1186(4) 0.0189(14) Uani 1 1 d . . .
H25 H 0.9372 0.0981 -0.1252 0.025 Uiso 1 1 calc R . .
C26 C 0.7617(11) 0.04745(17) -0.0737(4) 0.0168(13) Uani 1 1 d . . .
H26 H 0.5964 0.0405 -0.0664 0.022 Uiso 1 1 calc R . .
C27 C 0.8859(11) 0.04733(16) 0.0323(4) 0.0158(13) Uani 1 1 d . . .
H27A H 0.8720 0.0201 0.0621 0.021 Uiso 1 1 calc R . .
H27B H 1.0514 0.0531 0.0264 0.021 Uiso 1 1 calc R . .
O21 O 0.8153(8) 0.06989(14) 0.2828(3) 0.0261(11) Uani 1 1 d . . .
O22 O 1.1335(8) 0.08685(14) 0.2013(3) 0.0222(10) Uani 1 1 d . . .
O23 O 0.5447(7) 0.06786(12) 0.1227(3) 0.0187(9) Uani 1 1 d . . .
H23O H 0.4522 0.0797 0.0829 0.024 Uiso 1 1 calc R . .
O24 O 0.4197(8) 0.11211(13) -0.0437(3) 0.0223(10) Uani 1 1 d . . .
H24O H 0.3378 0.1305 -0.0693 0.029 Uiso 1 1 calc R . .
O25 O 0.6545(8) 0.09061(15) -0.2170(3) 0.0262(11) Uani 1 1 d . . .
H25O H 0.7291 0.0766 -0.2558 0.034 Uiso 1 1 calc R . .
O26 O 0.8590(9) 0.01733(12) -0.1371(3) 0.0229(10) Uani 1 1 d . . .
H26O H 0.8866 -0.0039 -0.1046 0.030 Uiso 1 1 calc R . .
C31 C 0.2420(11) -0.00384(16) 0.3544(4) 0.0148(13) Uani 1 1 d . . .
C32 C 0.2882(11) 0.02034(15) 0.4535(4) 0.0142(13) Uani 1 1 d . . .
C33 C 0.4267(11) -0.00763(15) 0.5293(4) 0.0159(13) Uani 1 1 d . . .
H33A H 0.3415 -0.0333 0.5368 0.021 Uiso 1 1 calc R . .
H33B H 0.5771 -0.0143 0.5026 0.021 Uiso 1 1 calc R . .
C34 C 0.4677(11) 0.01255(17) 0.6330(4) 0.0170(13) Uani 1 1 d . . .
H34 H 0.5629 0.0376 0.6268 0.022 Uiso 1 1 calc R . .
C35 C 0.2316(11) 0.02395(17) 0.6737(4) 0.0176(13) Uani 1 1 d . . .
H35 H 0.1403 -0.0016 0.6776 0.023 Uiso 1 1 calc R . .
C36 C 0.0947(12) 0.05308(17) 0.6026(5) 0.0187(13) Uani 1 1 d . . .
H36 H -0.0583 0.0585 0.6302 0.024 Uiso 1 1 calc R . .
C37 C 0.0552(11) 0.03348(18) 0.4992(5) 0.0181(14) Uani 1 1 d . . .
H37A H -0.0257 0.0530 0.4541 0.024 Uiso 1 1 calc R . .
H37B H -0.0445 0.0094 0.5047 0.024 Uiso 1 1 calc R . .
O31 O 0.1262(8) -0.03585(11) 0.3616(3) 0.0233(10) Uani 1 1 d . . .
O32 O 0.3362(8) 0.01041(12) 0.2769(3) 0.0234(11) Uani 1 1 d . . .
O33 O 0.4288(8) 0.05602(12) 0.4325(3) 0.0210(10) Uani 1 1 d . . .
H33O H 0.3732 0.0765 0.4588 0.027 Uiso 1 1 calc R . .
O34 O 0.5900(8) -0.01636(12) 0.6968(3) 0.0212(10) Uani 1 1 d . . .
H34O H 0.6903 -0.0043 0.7322 0.028 Uiso 1 1 calc R . .
O35 O 0.2574(9) 0.04058(13) 0.7735(3) 0.0258(11) Uani 1 1 d . . .
H35O H 0.3519 0.0597 0.7744 0.034 Uiso 1 1 calc R . .
O36 O 0.2181(9) 0.09142(13) 0.5965(3) 0.0236(10) Uani 1 1 d . . .
H36O H 0.3285 0.0886 0.5599 0.031 Uiso 1 1 calc R . .
C41 C 0.5927(11) -0.08603(18) 0.2147(4) 0.0196(13) Uani 1 1 d . . .
C42 C 0.4421(10) -0.08510(17) 0.1137(4) 0.0127(12) Uani 1 1 d . . .
C43 C 0.4483(12) -0.04184(17) 0.0681(5) 0.0216(15) Uani 1 1 d . . .
H43A H 0.3776 -0.0223 0.1131 0.028 Uiso 1 1 calc R . .
H43B H 0.6098 -0.0336 0.0608 0.028 Uiso 1 1 calc R . .
C44 C 0.3164(12) -0.04091(18) -0.0346(5) 0.0245(15) Uani 1 1 d . . .
H44 H 0.3342 -0.0134 -0.0642 0.032 Uiso 1 1 calc R . .
C45 C 0.4081(11) -0.07282(17) -0.1069(4) 0.0197(14) Uani 1 1 d . . .
H45 H 0.5726 -0.0664 -0.1179 0.026 Uiso 1 1 calc R . .
C46 C 0.3959(11) -0.11596(17) -0.0634(4) 0.0159(12) Uani 1 1 d . . .
H46 H 0.2311 -0.1219 -0.0520 0.021 Uiso 1 1 calc R . .
C47 C 0.5338(12) -0.11749(17) 0.0402(4) 0.0182(14) Uani 1 1 d . . .
H47A H 0.5195 -0.1449 0.0692 0.024 Uiso 1 1 calc R . .
H47B H 0.6987 -0.1124 0.0307 0.024 Uiso 1 1 calc R . .
O41 O 0.4807(8) -0.09468(14) 0.2961(3) 0.0275(11) Uani 1 1 d . . .
O42 O 0.8018(8) -0.07926(14) 0.2109(3) 0.0263(9) Uani 1 1 d . . .
O43 O 0.2067(7) -0.09480(12) 0.1378(3) 0.0216(10) Uani 1 1 d . . .
H43O H 0.1889 -0.1200 0.1374 0.028 Uiso 1 1 calc R . .
O44 O 0.0725(8) -0.04816(14) -0.0217(3) 0.0276(11) Uani 1 1 d . . .
H44O H 0.0579 -0.0673 0.0181 0.036 Uiso 1 1 calc R . .
O45 O 0.2785(9) -0.07093(14) -0.2018(3) 0.0345(13) Uani 1 1 d . . .
H45O H 0.2917 -0.0929 -0.2318 0.045 Uiso 1 1 calc R . .
O46 O 0.4763(8) -0.14667(13) -0.1287(3) 0.0263(10) Uani 1 1 d . . .
H46O H 0.5956 -0.1386 -0.1543 0.034 Uiso 1 1 calc R . .
C51 C -0.0497(12) -0.16843(17) 0.3695(4) 0.0196(14) Uani 1 1 d . . .
C52 C -0.0264(12) -0.14664(16) 0.4724(4) 0.0162(13) Uani 1 1 d . . .
C53 C -0.2701(11) -0.13502(18) 0.5084(4) 0.0213(14) Uani 1 1 d . . .
H53A H -0.3685 -0.1595 0.5093 0.028 Uiso 1 1 calc R . .
H53B H -0.3445 -0.1151 0.4622 0.028 Uiso 1 1 calc R . .
C54 C -0.2434(11) -0.11611(17) 0.6163(4) 0.0187(13) Uani 1 1 d . . .
H54 H -0.4006 -0.1107 0.6395 0.024 Uiso 1 1 calc R . .
C55 C -0.1201(11) -0.14585(17) 0.6900(4) 0.0184(14) Uani 1 1 d . . .
H55 H -0.2173 -0.1707 0.6937 0.024 Uiso 1 1 calc R . .
C56 C 0.1182(11) -0.15881(16) 0.6566(4) 0.0170(13) Uani 1 1 d . . .
H56 H 0.2203 -0.1344 0.6569 0.022 Uiso 1 1 calc R . .
C57 C 0.0972(12) -0.17669(16) 0.5481(4) 0.0198(14) Uani 1 1 d . . .
H57A H 0.2529 -0.1828 0.5262 0.026 Uiso 1 1 calc R . .
H57B H 0.0100 -0.2024 0.5487 0.026 Uiso 1 1 calc R . .
O51 O 0.0414(9) -0.15167(13) 0.2955(3) 0.0284(11) Uani 1 1 d . . .
O52 O -0.1507(9) -0.20258(13) 0.3648(3) 0.0349(13) Uani 1 1 d . . .
O53 O 0.1144(8) -0.11086(12) 0.4594(3) 0.0245(10) Uani 1 1 d . . .
H53O H 0.0555 -0.0910 0.4872 0.032 Uiso 1 1 calc R . .
O54 O -0.1205(9) -0.07788(12) 0.6146(3) 0.0276(11) Uani 1 1 d . . .
H54O H 0.0207 -0.0824 0.6136 0.036 Uiso 1 1 calc R . .
O55 O -0.0993(8) -0.12785(13) 0.7890(3) 0.0258(10) Uani 1 1 d . . .
H55O H -0.0221 -0.1432 0.8271 0.034 Uiso 1 1 calc R . .
O56 O 0.2271(8) -0.18969(13) 0.7196(3) 0.0265(11) Uani 1 1 d . . .
H56O H 0.3149 -0.1786 0.7626 0.034 Uiso 1 1 calc R . .
OW1 O 0.5458(10) 0.31078(17) 0.7743(4) 0.0549(15) Uani 1 1 d . . .

loop_
_atom_site_aniso_label
_atom_site_aniso_U_11
_atom_site_aniso_U_22
_atom_site_aniso_U_33
_atom_site_aniso_U_23
_atom_site_aniso_U_13
_atom_site_aniso_U_12
Zn1 0.0194(5) 0.0284(4) 0.0061(4) 0.0027(3) 0.0014(3) -0.0028(3)
Zn2 0.0207(5) 0.0214(4) 0.0065(4) 0.0008(3) 0.0008(3) -0.0033(3)
Zn3 0.0208(5) 0.0203(4) 0.0090(4) -0.0020(3) 0.0020(3) -0.0031(3)
C1 0.020(4) 0.014(3) 0.011(3) 0.006(2) 0.000(3) -0.003(2)
C2 0.011(3) 0.017(3) 0.011(3) 0.000(2) -0.002(2) -0.003(2)
C3 0.022(4) 0.018(3) 0.011(3) -0.001(2) -0.006(3) 0.000(2)
C4 0.021(4) 0.026(3) 0.014(3) 0.001(2) -0.002(3) 0.001(3)
C5 0.020(4) 0.026(3) 0.013(3) 0.001(2) -0.004(3) -0.004(3)
C6 0.016(4) 0.021(3) 0.015(3) -0.004(2) 0.002(3) -0.003(2)
C7 0.019(4) 0.018(3) 0.011(3) 0.002(2) 0.007(3) -0.001(2)
O1 0.025(3) 0.039(2) 0.012(2) -0.0008(19) 0.0010(19) 0.002(2)
O2 0.016(3) 0.040(2) 0.012(2) 0.0019(17) 0.0002(19) -0.008(2)
O3 0.022(2) 0.027(2) 0.014(2) -0.0005(16) 0.0000(18) -0.0059(19)
O4 0.024(3) 0.048(3) 0.021(3) 0.004(2) 0.004(2) 0.011(2)
O5 0.041(3) 0.031(2) 0.005(2) 0.0003(17) -0.0042(19) -0.006(2)
O6 0.037(3) 0.021(2) 0.013(2) -0.0022(15) -0.002(2) 0.0049(18)
C11 0.022(4) 0.022(3) 0.002(3) 0.000(2) -0.003(2) 0.002(3)
C12 0.020(4) 0.011(2) 0.008(3) -0.001(2) 0.002(2) 0.002(2)
C13 0.020(4) 0.027(3) 0.011(3) -0.005(2) -0.004(3) 0.006(3)
C14 0.017(4) 0.022(3) 0.012(3) -0.005(2) 0.009(3) 0.006(3)
C15 0.020(4) 0.021(3) 0.006(3) -0.004(2) 0.001(3) -0.003(2)
C16 0.020(4) 0.018(3) 0.009(3) -0.003(2) -0.001(3) -0.002(2)
C17 0.024(4) 0.021(3) 0.006(3) -0.002(2) 0.000(3) -0.002(2)
O11 0.044(3) 0.020(2) 0.015(2) -0.0026(16) -0.002(2) -0.008(2)
O12 0.042(3) 0.029(2) 0.006(2) -0.0018(16) 0.008(2) -0.004(2)
O13 0.025(3) 0.0161(18) 0.020(2) -0.0044(15) -0.0007(19) -0.0046(17)
O14 0.039(3) 0.023(2) 0.026(2) -0.0038(17) 0.016(2) -0.001(2)
O15 0.042(3) 0.031(2) 0.009(2) -0.0013(17) 0.012(2) -0.002(2)
O16 0.023(3) 0.023(2) 0.015(2) 0.0033(17) -0.0020(19) 0.0023(17)
C21 0.023(4) 0.019(3) 0.007(3) -0.001(2) -0.004(3) 0.002(3)
C22 0.014(3) 0.019(3) 0.008(3) 0.001(2) 0.004(2) 0.001(2)
C23 0.017(4) 0.017(3) 0.012(3) -0.002(2) 0.001(3) -0.001(2)
C24 0.025(4) 0.023(3) 0.016(3) 0.003(2) 0.001(3) 0.001(3)
C25 0.021(4) 0.030(3) 0.006(3) 0.003(2) -0.004(3) -0.003(3)
C26 0.011(3) 0.025(3) 0.015(3) -0.007(2) 0.000(3) -0.005(2)
C27 0.015(4) 0.019(3) 0.013(3) 0.000(2) 0.002(3) -0.003(2)
O21 0.022(3) 0.043(3) 0.012(2) 0.0041(19) -0.001(2) 0.000(2)
O22 0.013(3) 0.040(2) 0.014(2) 0.0000(18) 0.0041(19) -0.005(2)
O23 0.012(2) 0.033(2) 0.010(2) 0.0008(17) -0.0035(18) -0.0024(18)
O24 0.013(3) 0.031(2) 0.022(2) 0.0064(18) -0.002(2) 0.0042(18)
O25 0.034(3) 0.037(3) 0.006(2) 0.0058(17) -0.003(2) -0.006(2)
O26 0.038(3) 0.0210(19) 0.009(2) -0.0031(16) 0.000(2) 0.0048(19)
C31 0.017(4) 0.022(3) 0.005(3) -0.002(2) 0.002(2) 0.003(2)
C32 0.018(4) 0.013(2) 0.011(3) 0.000(2) 0.000(3) -0.002(2)
C33 0.020(4) 0.017(3) 0.010(3) -0.001(2) 0.002(3) 0.001(2)
C34 0.015(4) 0.023(3) 0.012(3) -0.004(2) -0.001(3) 0.001(2)
C35 0.022(4) 0.020(3) 0.010 -0.003(2) 0.002(3) -0.004(3)
C36 0.021(4) 0.022(3) 0.014(3) -0.004(2) 0.006(3) 0.004(3)
C37 0.012(4) 0.030(3) 0.012(3) -0.002(2) -0.002(3) 0.003(3)
O31 0.036(3) 0.020(2) 0.014(2) -0.0013(16) 0.001(2) -0.0054(19)
O32 0.038(3) 0.026(2) 0.007(2) -0.0029(16) 0.005(2) -0.006(2)
O33 0.028(3) 0.0196(19) 0.016(2) -0.0035(16) 0.0040(19) -0.0081(19)
O34 0.024(3) 0.025(2) 0.014(2) -0.0005(16) -0.0055(19) 0.0066(19)
O35 0.032(3) 0.032(2) 0.013(2) -0.0061(18) 0.000(2) -0.003(2)
O36 0.030(3) 0.029(2) 0.013(2) -0.0013(17) 0.008(2) 0.000(2)
C41 0.025(4) 0.023(3) 0.011(3) -0.002(2) 0.005(3) 0.005(3)
C42 0.008(3) 0.022(3) 0.009(3) 0.001(2) 0.001(2) 0.000(2)
C43 0.022(4) 0.027(3) 0.015(3) -0.006(2) -0.001(3) -0.001(3)
C44 0.036(4) 0.022(3) 0.016(3) 0.007(2) -0.003(3) 0.000(3)
C45 0.015(4) 0.032(3) 0.011(3) 0.001(2) -0.006(3) 0.000(3)
C46 0.016(3) 0.019(2) 0.013 0.000 0.006(3) -0.007
C47 0.019(4) 0.022(3) 0.014(3) 0.000(2) 0.002(3) 0.004(3)
O41 0.028(3) 0.049(3) 0.0047(19) 0.0002(18) -0.0033(18) 0.001(2)
O42 0.020 0.043(3) 0.017(2) -0.0018(18) 0.012(2) -0.002(2)
O43 0.022(3) 0.027(2) 0.016(2) -0.0001(17) -0.0001(19) -0.0008(19)
O44 0.020(3) 0.038(3) 0.025(3) 0.0098(19) 0.008(2) 0.004(2)
O45 0.054(4) 0.037(2) 0.011(2) 0.0049(18) -0.016(2) -0.009(2)
O46 0.034(3) 0.032(2) 0.013(2) -0.0082(17) -0.003(2) 0.002(2)
C51 0.027(4) 0.025(3) 0.007(3) -0.003(2) 0.001(3) 0.002(3)
C52 0.025(4) 0.018(3) 0.006(3) -0.004(2) 0.004(3) -0.001(2)
C53 0.026(4) 0.025(3) 0.012(3) -0.002(2) -0.005(3) 0.002(3)
C54 0.017(4) 0.026(3) 0.014(3) -0.007(2) 0.007(3) 0.005(3)
C55 0.023(4) 0.023(3) 0.010(3) -0.002(2) 0.002(3) -0.006(3)
C56 0.014(3) 0.018(3) 0.019(3) -0.004(2) -0.004(3) 0.000(2)
C57 0.024(4) 0.021(3) 0.014(3) -0.002(2) 0.003(3) 0.007(3)
O51 0.049(3) 0.028(2) 0.009(2) -0.0013(17) 0.010(2) -0.009(2)
O52 0.058(4) 0.033(2) 0.015(2) -0.0087(18) 0.013(2) -0.026(2)
O53 0.032(3) 0.022(2) 0.020(2) -0.0050(17) 0.010(2) -0.0074(19)
O54 0.033(3) 0.024(2) 0.026(2) -0.0004(18) 0.004(2) -0.0007(19)
O55 0.031(3) 0.038(2) 0.008(2) -0.0004(17) 0.0005(19) -0.001(2)
O56 0.031(3) 0.027(2) 0.020(2) -0.0026(17) -0.009(2) 0.0010(19)
OW1 0.057(4) 0.055(3) 0.052(4) 0.011(3) -0.008(3) -0.003(3)

loop_
_atom_type_symbol
_atom_type_description
_atom_type_scat_dispersion_real
_atom_type_scat_dispersion_imag
_atom_type_scat_source
C C 0.0181 0.0091 'International Tables Vol C Tables 4.2.6.8 and 6.1.1.4'
H H 0.0000 0.0000 'International Tables Vol C Tables 4.2.6.8 and 6.1.1.4'
O O 0.0492 0.0322 'International Tables Vol C Tables 4.2.6.8 and 6.1.1.4'
Zn Zn -1.5491 0.6778 'International Tables Vol C Tables 4.2.6.8 and 6.1.1.4'

loop_
_geom_angle_atom_site_label_1
_geom_angle_atom_site_label_2
_geom_angle_atom_site_label_3
_geom_angle
_geom_angle_site_symmetry_1
_geom_angle_site_symmetry_3
_geom_angle_publ_flag
O12 Zn1 O2 90.94(18) . 1_455 ?
O12 Zn1 O1 109.78(19) . . ?
O2 Zn1 O1 151.68(17) 1_455 . ?
O12 Zn1 O3 92.38(15) . . ?
O2 Zn1 O3 83.67(16) 1_455 . ?
O1 Zn1 O3 76.60(16) . . ?
O12 Zn1 O13 77.27(14) . . ?
O2 Zn1 O13 110.46(18) 1_455 . ?
O1 Zn1 O13 93.27(17) . . ?
O3 Zn1 O13 162.32(15) . . ?
O12 Zn1 O56 163.68(18) . 2_656 ?
O2 Zn1 O56 77.50(15) 1_455 2_656 ?
O1 Zn1 O56 85.15(17) . 2_656 ?
O3 Zn1 O56 97.67(15) . 2_656 ?
O13 Zn1 O56 95.83(15) . 2_656 ?
O32 Zn2 O22 88.37(18) . 1_455 ?
O32 Zn2 O21 107.42(18) . . ?
O22 Zn2 O21 150.91(17) 1_455 . ?
O32 Zn2 O11 150.07(17) . . ?
O22 Zn2 O11 90.37(17) 1_455 . ?
O21 Zn2 O11 87.51(18) . . ?
O32 Zn2 O23 93.56(16) . . ?
O22 Zn2 O23 79.78(16) 1_455 . ?
O21 Zn2 O23 75.08(16) . . ?
O11 Zn2 O23 115.62(16) . . ?
O32 Zn2 O33 74.97(15) . . ?
O22 Zn2 O33 114.72(18) 1_455 . ?
O21 Zn2 O33 93.27(17) . . ?
O11 Zn2 O33 78.48(15) . . ?
O23 Zn2 O33 160.66(15) . . ?
O31 Zn3 O51 147.90(17) . . ?
O31 Zn3 O41 93.14(18) . . ?
O51 Zn3 O41 98.39(19) . . ?
O31 Zn3 O42 95.07(17) . 1_455 ?
O51 Zn3 O42 89.56(19) . 1_455 ?
O41 Zn3 O42 150.33(16) . 1_455 ?
O31 Zn3 O43 120.95(17) . . ?
O51 Zn3 O43 91.03(16) . . ?
O41 Zn3 O43 74.90(15) . . ?
O42 Zn3 O43 76.43(16) 1_455 . ?
O31 Zn3 O53 78.87(15) . . ?
O51 Zn3 O53 71.18(15) . . ?
O41 Zn3 O53 90.65(16) . . ?
O42 Zn3 O53 118.90(17) 1_455 . ?
O43 Zn3 O53 155.42(15) . . ?
O2 C1 O1 127.2(5) . . ?
O2 C1 C2 115.6(5) . . ?
O1 C1 C2 117.2(5) . . ?
O3 C2 C3 109.2(5) . . ?
O3 C2 C7 110.2(4) . . ?
C3 C2 C7 110.2(5) . . ?
O3 C2 C1 107.2(4) . . ?
C3 C2 C1 110.6(4) . . ?
C7 C2 C1 109.4(4) . . ?
C2 C3 C4 111.4(4) . . ?
C2 C3 H3A 109.3 . . ?
C4 C3 H3A 109.3 . . ?
C2 C3 H3B 109.3 . . ?
C4 C3 H3B 109.3 . . ?
H3A C3 H3B 108.0 . . ?
O4 C4 C5 110.5(5) . . ?
O4 C4 C3 107.3(5) . . ?
C5 C4 C3 111.2(5) . . ?
O4 C4 H4 109.2 . . ?
C5 C4 H4 109.2 . . ?
C3 C4 H4 109.2 . . ?
O5 C5 C6 108.7(4) . . ?
O5 C5 C4 110.9(5) . . ?
C6 C5 C4 112.0(5) . . ?
O5 C5 H5 108.4 . . ?
C6 C5 H5 108.4 . . ?
C4 C5 H5 108.4 . . ?
O6 C6 C5 110.0(5) . . ?
O6 C6 C7 111.8(5) . . ?
C5 C6 C7 110.7(4) . . ?
O6 C6 H6 108.1 . . ?
C5 C6 H6 108.1 . . ?
C7 C6 H6 108.1 . . ?
C6 C7 C2 111.4(5) . . ?
C6 C7 H7A 109.3 . . ?
C2 C7 H7A 109.3 . . ?
C6 C7 H7B 109.3 . . ?
C2 C7 H7B 109.3 . . ?
H7A C7 H7B 108.0 . . ?
C1 O1 Zn1 120.3(4) . . ?
C1 O2 Zn1 141.9(4) . 1_655 ?
C2 O3 Zn1 116.8(3) . . ?
C2 O3 H3O 109.5 . . ?
Zn1 O3 H3O 81.7 . . ?
C4 O4 H4O 109.5 . . ?
C5 O5 H5O 109.5 . . ?
C6 O6 H6O 109.5 . . ?
O11 C11 O12 128.4(5) . . ?
O11 C11 C12 114.9(5) . . ?
O12 C11 C12 116.7(5) . . ?
O13 C12 C13 110.7(4) . . ?
O13 C12 C17 108.6(4) . . ?
C13 C12 C17 110.8(5) . . ?
O13 C12 C11 108.3(4) . . ?
C13 C12 C11 111.1(5) . . ?
C17 C12 C11 107.2(4) . . ?
C12 C13 C14 111.4(5) . . ?
C12 C13 H13A 109.4 . . ?
C14 C13 H13A 109.4 . . ?
C12 C13 H13B 109.4 . . ?
C14 C13 H13B 109.4 . . ?
H13A C13 H13B 108.0 . . ?
O14 C14 C15 109.4(5) . . ?
O14 C14 C13 109.6(5) . . ?
C15 C14 C13 110.0(4) . . ?
O14 C14 H14 109.3 . . ?
C15 C14 H14 109.3 . . ?
C13 C14 H14 109.3 . . ?
O15 C15 C16 111.3(5) . . ?
O15 C15 C14 111.3(4) . . ?
C16 C15 C14 110.6(5) . . ?
O15 C15 H15 107.8 . . ?
C16 C15 H15 107.8 . . ?
C14 C15 H15 107.8 . . ?
O16 C16 C15 112.0(5) . . ?
O16 C16 C17 107.8(4) . . ?
C15 C16 C17 109.4(5) . . ?
O16 C16 H16 109.2 . . ?
C15 C16 H16 109.2 . . ?
C17 C16 H16 109.2 . . ?
C12 C17 C16 111.9(4) . . ?
C12 C17 H17A 109.2 . . ?
C16 C17 H17A 109.2 . . ?
C12 C17 H17B 109.2 . . ?
C16 C17 H17B 109.2 . . ?
H17A C17 H17B 107.9 . . ?
C11 O11 Zn2 140.8(4) . . ?
C11 O12 Zn1 120.0(3) . . ?
C12 O13 Zn1 114.7(3) . . ?
C12 O13 H13O 109.5 . . ?
Zn1 O13 H13O 91.1 . . ?
C14 O14 H14O 109.5 . . ?
C15 O15 H15O 109.5 . . ?
C16 O16 H16O 109.5 . . ?
O22 C21 O21 127.3(5) . . ?
O22 C21 C22 116.4(5) . . ?
O21 C21 C22 116.3(5) . . ?
O23 C22 C23 110.3(5) . . ?
O23 C22 C27 109.3(4) . . ?
C23 C22 C27 110.7(5) . . ?
O23 C22 C21 107.2(5) . . ?
C23 C22 C21 111.2(4) . . ?
C27 C22 C21 108.0(5) . . ?
C22 C23 C24 111.4(5) . . ?
C22 C23 H23A 109.4 . . ?
C24 C23 H23A 109.4 . . ?
C22 C23 H23B 109.4 . . ?
C24 C23 H23B 109.4 . . ?
H23A C23 H23B 108.0 . . ?
O24 C24 C25 109.1(5) . . ?
O24 C24 C23 109.8(5) . . ?
C25 C24 C23 110.0(5) . . ?
O24 C24 H24 109.3 . . ?
C25 C24 H24 109.3 . . ?
C23 C24 H24 109.3 . . ?
O25 C25 C26 109.3(5) . . ?
O25 C25 C24 109.6(5) . . ?
C26 C25 C24 111.2(5) . . ?
O25 C25 H25 108.9 . . ?
C26 C25 H25 108.9 . . ?
C24 C25 H25 108.9 . . ?
O26 C26 C25 111.9(5) . . ?
O26 C26 C27 111.2(5) . . ?
C25 C26 C27 109.5(4) . . ?
O26 C26 H26 108.0 . . ?
C25 C26 H26 108.0 . . ?
C27 C26 H26 108.0 . . ?
C22 C27 C26 111.9(5) . . ?
C22 C27 H27A 109.2 . . ?
C26 C27 H27A 109.2 . . ?
C22 C27 H27B 109.2 . . ?
C26 C27 H27B 109.2 . . ?
H27A C27 H27B 107.9 . . ?
C21 O21 Zn2 119.8(4) . . ?
C21 O22 Zn2 139.4(4) . 1_655 ?
C22 O23 Zn2 117.0(3) . . ?
C22 O23 H23O 109.5 . . ?
Zn2 O23 H23O 113.7 . . ?
C24 O24 H24O 109.5 . . ?
C25 O25 H25O 109.5 . . ?
C26 O26 H26O 109.5 . . ?
O31 C31 O32 128.2(5) . . ?
O31 C31 C32 115.3(5) . . ?
O32 C31 C32 116.4(5) . . ?
O33 C32 C31 108.3(4) . . ?
O33 C32 C33 108.9(5) . . ?
C31 C32 C33 108.5(4) . . ?
O33 C32 C37 110.8(4) . . ?
C31 C32 C37 111.2(5) . . ?
C33 C32 C37 109.1(5) . . ?
C34 C33 C32 112.7(4) . . ?
C34 C33 H33A 109.1 . . ?
C32 C33 H33A 109.1 . . ?
C34 C33 H33B 109.1 . . ?
C32 C33 H33B 109.1 . . ?
H33A C33 H33B 107.8 . . ?
O34 C34 C35 111.4(5) . . ?
O34 C34 C33 107.6(4) . . ?
C35 C34 C33 109.0(5) . . ?
O34 C34 H34 109.6 . . ?
C35 C34 H34 109.6 . . ?
C33 C34 H34 109.6 . . ?
O35 C35 C36 111.4(5) . . ?
O35 C35 C34 111.7(5) . . ?
C36 C35 C34 111.5(5) . . ?
O35 C35 H35 107.3 . . ?
C36 C35 H35 107.3 . . ?
C34 C35 H35 107.3 . . ?
O36 C36 C37 111.2(5) . . ?
O36 C36 C35 109.5(5) . . ?
C37 C36 C35 110.4(5) . . ?
O36 C36 H36 108.6 . . ?
C37 C36 H36 108.6 . . ?
C35 C36 H36 108.6 . . ?
C36 C37 C32 112.2(5) . . ?
C36 C37 H37A 109.2 . . ?
C32 C37 H37A 109.2 . . ?
C36 C37 H37B 109.2 . . ?
C32 C37 H37B 109.2 . . ?
H37A C37 H37B 107.9 . . ?
C31 O31 Zn3 134.5(4) . . ?
C31 O32 Zn2 120.1(4) . . ?
C32 O33 Zn2 115.3(3) . . ?
C32 O33 H33O 109.5 . . ?
Zn2 O33 H33O 105.8 . . ?
C34 O34 H34O 109.5 . . ?
C35 O35 H35O 109.5 . . ?
C36 O36 H36O 109.5 . . ?
O42 C41 O41 126.4(5) . . ?
O42 C41 C42 117.4(5) . . ?
O41 C41 C42 116.1(5) . . ?
O43 C42 C43 109.3(5) . . ?
O43 C42 C47 110.3(5) . . ?
C43 C42 C47 111.0(5) . . ?
O43 C42 C41 106.7(4) . . ?
C43 C42 C41 109.6(5) . . ?
C47 C42 C41 109.9(5) . . ?
C44 C43 C42 110.6(5) . . ?
C44 C43 H43A 109.5 . . ?
C42 C43 H43A 109.5 . . ?
C44 C43 H43B 109.5 . . ?
C42 C43 H43B 109.5 . . ?
H43A C43 H43B 108.1 . . ?
O44 C44 C45 109.5(5) . . ?
O44 C44 C43 109.2(5) . . ?
C45 C44 C43 112.3(5) . . ?
O44 C44 H44 108.6 . . ?
C45 C44 H44 108.6 . . ?
C43 C44 H44 108.6 . . ?
O45 C45 C46 110.1(5) . . ?
O45 C45 C44 110.3(5) . . ?
C46 C45 C44 111.2(5) . . ?
O45 C45 H45 108.4 . . ?
C46 C45 H45 108.4 . . ?
C44 C45 H45 108.4 . . ?
O46 C46 C45 113.2(5) . . ?
O46 C46 C47 110.8(5) . . ?
C45 C46 C47 109.6(4) . . ?
O46 C46 H46 107.7 . . ?
C45 C46 H46 107.7 . . ?
C47 C46 H46 107.7 . . ?
C42 C47 C46 111.4(5) . . ?
C42 C47 H47A 109.3 . . ?
C46 C47 H47A 109.3 . . ?
C42 C47 H47B 109.3 . . ?
C46 C47 H47B 109.3 . . ?
H47A C47 H47B 108.0 . . ?
C41 O41 Zn3 119.2(4) . . ?
C41 O42 Zn3 141.1(4) . 1_655 ?
C42 O43 Zn3 117.9(3) . . ?
C42 O43 H43O 109.5 . . ?
Zn3 O43 H43O 92.4 . . ?
C44 O44 H44O 109.5 . . ?
C45 O45 H45O 109.5 . . ?
C46 O46 H46O 109.5 . . ?
O52 C51 O51 123.6(5) . . ?
O52 C51 C52 118.0(5) . . ?
O51 C51 C52 118.3(5) . . ?
O53 C52 C51 106.8(5) . . ?
O53 C52 C57 110.4(5) . . ?
C51 C52 C57 107.7(4) . . ?
O53 C52 C53 111.4(5) . . ?
C51 C52 C53 110.5(5) . . ?
C57 C52 C53 110.0(5) . . ?
C52 C53 C54 109.5(5) . . ?
C52 C53 H53A 109.8 . . ?
C54 C53 H53A 109.8 . . ?
C52 C53 H53B 109.8 . . ?
C54 C53 H53B 109.8 . . ?
H53A C53 H53B 108.2 . . ?
O54 C54 C55 110.4(5) . . ?
O54 C54 C53 110.6(5) . . ?
C55 C54 C53 111.2(5) . . ?
O54 C54 H54 108.2 . . ?
C55 C54 H54 108.2 . . ?
C53 C54 H54 108.2 . . ?
O55 C55 C56 110.3(5) . . ?
O55 C55 C54 110.2(5) . . ?
C56 C55 C54 112.4(5) . . ?
O55 C55 H55 107.9 . . ?
C56 C55 H55 107.9 . . ?
C54 C55 H55 107.9 . . ?
O56 C56 C55 113.3(5) . . ?
O56 C56 C57 107.0(4) . . ?
C55 C56 C57 110.4(5) . . ?
O56 C56 H56 108.7 . . ?
C55 C56 H56 108.7 . . ?
C57 C56 H56 108.7 . . ?
C52 C57 C56 112.3(4) . . ?
C52 C57 H57A 109.1 . . ?
C56 C57 H57A 109.1 . . ?
C52 C57 H57B 109.1 . . ?
C56 C57 H57B 109.1 . . ?
H57A C57 H57B 107.9 . . ?
C51 O51 Zn3 122.8(4) . . ?
C52 O53 Zn3 112.7(3) . . ?
C52 O53 H53O 109.5 . . ?
Zn3 O53 H53O 103.2 . . ?
C54 O54 H54O 109.5 . . ?
C55 O55 H55O 109.5 . . ?
C56 O56 Zn1 140.2(3) . 2_646 ?
C56 O56 H56O 109.5 . . ?
Zn1 O56 H56O 110.3 2_646 . ?

loop_
_geom_bond_atom_site_label_1
_geom_bond_atom_site_label_2
_geom_bond_distance
_geom_bond_site_symmetry_2
_geom_bond_publ_flag
Zn1 O12 2.027(4) . ?
Zn1 O2 2.029(4) 1_455 ?
Zn1 O1 2.031(4) . ?
Zn1 O3 2.109(4) . ?
Zn1 O13 2.124(4) . ?
Zn1 O56 2.350(4) 2_656 ?
Zn2 O32 2.065(4) . ?
Zn2 O22 2.075(4) 1_455 ?
Zn2 O21 2.080(5) . ?
Zn2 O11 2.084(4) . ?
Zn2 O23 2.118(4) . ?
Zn2 O33 2.152(4) . ?
Zn3 O31 1.983(4) . ?
Zn3 O51 2.044(4) . ?
Zn3 O41 2.067(4) . ?
Zn3 O42 2.082(4) 1_455 ?
Zn3 O43 2.124(4) . ?
Zn3 O53 2.329(4) . ?
C1 O2 1.235(7) . ?
C1 O1 1.269(7) . ?
C1 C2 1.552(7) . ?
C2 O3 1.432(7) . ?
C2 C3 1.526(7) . ?
C2 C7 1.542(7) . ?
C3 C4 1.534(7) . ?
C3 H3A 0.9700 . ?
C3 H3B 0.9700 . ?
C4 O4 1.434(8) . ?
C4 C5 1.530(9) . ?
C4 H4 0.9800 . ?
C5 O5 1.426(7) . ?
C5 C6 1.515(8) . ?
C5 H5 0.9800 . ?
C6 O6 1.432(7) . ?
C6 C7 1.522(8) . ?
C6 H6 0.9800 . ?
C7 H7A 0.9700 . ?
C7 H7B 0.9700 . ?
O2 Zn1 2.029(4) 1_655 ?
O3 H3O 0.8200 . ?
O4 H4O 0.8200 . ?
O5 H5O 0.8200 . ?
O6 H6O 0.8200 . ?
C11 O11 1.209(7) . ?
C11 O12 1.275(7) . ?
C11 C12 1.553(7) . ?
C12 O13 1.454(6) . ?
C12 C13 1.496(8) . ?
C12 C17 1.538(7) . ?
C13 C14 1.537(7) . ?
C13 H13A 0.9700 . ?
C13 H13B 0.9700 . ?
C14 O14 1.420(7) . ?
C14 C15 1.521(7) . ?
C14 H14 0.9800 . ?
C15 O15 1.435(6) . ?
C15 C16 1.504(8) . ?
C15 H15 0.9800 . ?
C16 O16 1.433(6) . ?
C16 C17 1.547(7) . ?
C16 H16 0.9800 . ?
C17 H17A 0.9700 . ?
C17 H17B 0.9700 . ?
O13 H13O 0.8200 . ?
O14 H14O 0.8200 . ?
O15 H15O 0.8200 . ?
O16 H16O 0.8200 . ?
C21 O22 1.208(7) . ?
C21 O21 1.281(8) . ?
C21 C22 1.554(7) . ?
C22 O23 1.443(7) . ?
C22 C23 1.524(7) . ?
C22 C27 1.537(8) . ?
C23 C24 1.532(8) . ?
C23 H23A 0.9700 . ?
C23 H23B 0.9700 . ?
C24 O24 1.413(7) . ?
C24 C25 1.526(9) . ?
C24 H24 0.9800 . ?
C25 O25 1.436(6) . ?
C25 C26 1.517(8) . ?
C25 H25 0.9800 . ?
C26 O26 1.418(7) . ?
C26 C27 1.539(8) . ?
C26 H26 0.9800 . ?
C27 H27A 0.9700 . ?
C27 H27B 0.9700 . ?
O22 Zn2 2.075(4) 1_655 ?
O23 H23O 0.8200 . ?
O24 H24O 0.8200 . ?
O25 H25O 0.8200 . ?
O26 H26O 0.8200 . ?
C31 O31 1.235(6) . ?
C31 O32 1.270(7) . ?
C31 C32 1.539(7) . ?
C32 O33 1.441(6) . ?
C32 C33 1.539(7) . ?
C32 C37 1.550(9) . ?
C33 C34 1.527(7) . ?
C33 H33A 0.9700 . ?
C33 H33B 0.9700 . ?
C34 O34 1.418(7) . ?
C34 C35 1.524(9) . ?
C34 H34 0.9800 . ?
C35 O35 1.427(7) . ?
C35 C36 1.519(8) . ?
C35 H35 0.9800 . ?
C36 O36 1.430(7) . ?
C36 C37 1.515(8) . ?
C36 H36 0.9800 . ?
C37 H37A 0.9700 . ?
C37 H37B 0.9700 . ?
O33 H33O 0.8200 . ?
O34 H34O 0.8200 . ?
O35 H35O 0.8200 . ?
O36 H36O 0.8200 . ?
C41 O42 1.217(7) . ?
C41 O41 1.313(7) . ?
C41 C42 1.553(7) . ?
C42 O43 1.432(7) . ?
C42 C43 1.524(8) . ?
C42 C47 1.540(8) . ?
C43 C44 1.520(8) . ?
C43 H43A 0.9700 . ?
C43 H43B 0.9700 . ?
C44 O44 1.431(8) . ?
C44 C45 1.519(8) . ?
C44 H44 0.9800 . ?
C45 O45 1.426(7) . ?
C45 C46 1.512(8) . ?
C45 H45 0.9800 . ?
C46 O46 1.409(7) . ?
C46 C47 1.547(7) . ?
C46 H46 0.9800 . ?
C47 H47A 0.9700 . ?
C47 H47B 0.9700 . ?
O42 Zn3 2.082(4) 1_655 ?
O43 H43O 0.8200 . ?
O44 H44O 0.8200 . ?
O45 H45O 0.8200 . ?
O46 H46O 0.8200 . ?
C51 O52 1.245(7) . ?
C51 O51 1.257(7) . ?
C51 C52 1.533(7) . ?
C52 O53 1.424(7) . ?
C52 C57 1.541(7) . ?
C52 C53 1.541(9) . ?
C53 C54 1.555(8) . ?
C53 H53A 0.9700 . ?
C53 H53B 0.9700 . ?
C54 O54 1.422(7) . ?
C54 C55 1.517(8) . ?
C54 H54 0.9800 . ?
C55 O55 1.434(7) . ?
C55 C56 1.512(9) . ?
C55 H55 0.9800 . ?
C56 O56 1.423(6) . ?
C56 C57 1.548(8) . ?
C56 H56 0.9800 . ?
C57 H57A 0.9700 . ?
C57 H57B 0.9700 . ?
O53 H53O 0.8200 . ?
O54 H54O 0.8200 . ?
O55 H55O 0.8200 . ?
O56 Zn1 2.350(4) 2_646 ?
O56 H56O 0.8200 . ?
